data_1572288
loop_
_publ_author_name
'Sugiyama, Junya'
'Umemoto, Yusuke'
'Sato, Sota'
'Yoneda, Ko'
'Koikawa, Masayuki'

_publ_section_title
;
 Crystal Structures, Magnetic Properties, and Redox Behaviors of
 Carboxylato-Bridged Mn(II) Complexes with Ditopic Ligands Featuring
 N3-Coordination Sites
;
_journal_issue 4
_journal_name_full Chemistry
_journal_page_first 601
_journal_page_last 617
_journal_paper_doi 10.3390/chemistry6040036
_journal_volume 6
_journal_year 2024
_chemical_formula_moiety 'C34 H42 F Mn2 N6 O4, B F4'
_chemical_formula_sum 'C34 H42 B F5 Mn2 N6 O4'
_chemical_formula_weight 814.42
_space_group_crystal_system triclinic
_space_group_IT_number 2
_space_group_name_Hall '-P 1'
_space_group_name_H-M_alt 'P -1'
_atom_sites_solution_hydrogens geom
_atom_sites_solution_primary dual
_audit_creation_date 2024-07-15
_audit_creation_method
;
Olex2 1.5
(compiled 2024.02.16 svn.r378c4104 for OlexSys, GUI svn.r6928)
;
_cell_angle_alpha 84.2060(10)
_cell_angle_beta 88.346(2)
_cell_angle_gamma 81.786(2)
_cell_formula_units_Z 2
_cell_length_a 10.3107(2)
_cell_length_b 11.4913(2)
_cell_length_c 15.7802(3)
_cell_measurement_reflns_used 13554
_cell_measurement_temperature 301
_cell_measurement_theta_max 30.9850
_cell_measurement_theta_min 2.1000
_cell_volume 1840.86(6)
_computing_cell_refinement 'CrystalClear-SM Expert 2.0 r16 (Rigaku, 2014)'
_computing_data_collection 'CrystalClear-SM Expert 2.0 r16 (Rigaku, 2014)'
_computing_data_reduction 'CrystalClear-SM Expert 2.0 r16 (Rigaku, 2014)'
_computing_molecular_graphics 'Olex2 1.5 (Dolomanov et al., 2009)'
_computing_publication_material 'Olex2 1.5 (Dolomanov et al., 2009)'
_computing_structure_refinement 'SHELXL 2016/6 (Sheldrick, 2015)'
_computing_structure_solution 'SHELXT 2014/5 (Sheldrick, 2014)'
_diffrn_ambient_temperature 301.00
_diffrn_detector CCD
_diffrn_detector_area_resol_mean 28.5714
_diffrn_detector_type 'Rigaku Saturn724+'
_diffrn_measured_fraction_theta_full 0.977
_diffrn_measured_fraction_theta_max 0.835
_diffrn_measurement_details
;
List of Runs (angles in degrees, time in seconds):

  # Type    Start    End  Width  t~exp~   \w     \q     \k     \f   Frames
--------------------------------------------------------------------------
  1  \w   -110.00  70.00   0.50    4.00    --  -20.00  45.00   0.00  360
  2  \w   -110.00  70.00   0.50    4.00    --  -20.00  45.00  90.00  360
;
_diffrn_measurement_device
;
AFC11 (Right): Eulerian 3 circle
;
_diffrn_measurement_device_type 'Rigaku Saturn724+ (4x4 bin mode)'
_diffrn_measurement_method 'profile data from \w-scans'
_diffrn_measurement_specimen_support 'Mitegen 50um'
_diffrn_radiation_collimation 0.3
_diffrn_radiation_monochromator Confocal
_diffrn_radiation_probe x-ray
_diffrn_radiation_type MoK\a
_diffrn_radiation_wavelength 0.71073
_diffrn_reflns_av_R_equivalents 0.0116
_diffrn_reflns_av_unetI/netI 0.0162
_diffrn_reflns_Laue_measured_fraction_full 0.977
_diffrn_reflns_Laue_measured_fraction_max 0.835
_diffrn_reflns_limit_h_max 14
_diffrn_reflns_limit_h_min -14
_diffrn_reflns_limit_k_max 13
_diffrn_reflns_limit_k_min -15
_diffrn_reflns_limit_l_max 22
_diffrn_reflns_limit_l_min -22
_diffrn_reflns_number 16511
_diffrn_reflns_point_group_measured_fraction_full 0.977
_diffrn_reflns_point_group_measured_fraction_max 0.835
_diffrn_reflns_theta_full 25.242
_diffrn_reflns_theta_max 30.802
_diffrn_reflns_theta_min 1.996
_diffrn_source 'Rotating Anode'
_diffrn_source_current 24.0
_diffrn_source_power 1.2
_diffrn_source_target Mo
_diffrn_source_type 'Rotating Anode'
_diffrn_source_voltage 50.0
_exptl_absorpt_coefficient_mu 0.757
_exptl_absorpt_correction_T_max 1.00000
_exptl_absorpt_correction_T_min 0.87328
_exptl_absorpt_correction_type multi-scan
_exptl_crystal_colour 'clear colourless'
_exptl_crystal_colour_lustre clear
_exptl_crystal_colour_primary colourless
_exptl_crystal_density_diffrn 1.469
_exptl_crystal_description block
_exptl_crystal_F_000 840
_exptl_crystal_size_max 0.61
_exptl_crystal_size_mid 0.56
_exptl_crystal_size_min 0.55
_refine_diff_density_max 0.314
_refine_diff_density_min -0.237
_refine_diff_density_rms 0.046
_refine_ls_extinction_coef 0.081(2)
_refine_ls_extinction_expression Fc^*^=kFc[1+0.001xFc^2^\l^3^/sin(2\q)]^-1/4^
_refine_ls_extinction_method 'SHELXL-2016/6 (Sheldrick 2016)'
_refine_ls_goodness_of_fit_ref 1.053
_refine_ls_hydrogen_treatment constr
_refine_ls_matrix_type full
_refine_ls_number_parameters 518
_refine_ls_number_reflns 9644
_refine_ls_number_restraints 170
_refine_ls_restrained_S_all 1.063
_refine_ls_R_factor_all 0.0355
_refine_ls_R_factor_gt 0.0327
_refine_ls_shift/su_max 0.001
_refine_ls_shift/su_mean 0.000
_refine_ls_structure_factor_coef Fsqd
_refine_ls_weighting_details 'w=1/[\s^2^(Fo^2^)+(0.0520P)^2^+0.2812P] where P=(Fo^2^+2Fc^2^)/3'
_refine_ls_weighting_scheme calc
_refine_ls_wR_factor_gt 0.0892
_refine_ls_wR_factor_ref 0.0917
_reflns_Friedel_coverage 0.000
_reflns_number_gt 8846
_reflns_number_total 9644
_reflns_threshold_expression 'I > 2\s(I)'
_cod_data_source_file Complex1.cif
_cod_data_source_block mn2tphnbf4
_cod_database_code 1572288
_shelx_shelxl_version_number 2016/6
_shelx_space_group_comment
;
The symmetry employed for this shelxl refinement is uniquely defined
by the following loop, which should always be used as a source of
symmetry information in preference to the above space-group names.
They are only intended as comments.
;
_shelx_estimated_absorpt_t_max 0.681
_shelx_estimated_absorpt_t_min 0.655
_olex2_refinement_description
;
1. Fixed Uiso
 At 1.2 times of:
  All C(H) groups, All C(H,H) groups
 At 1.5 times of:
  All C(H,H,H) groups
2. Restrained distances
 B1A-F6B = B1A-F3B = B1A-F4B = B1A-F5B
 1.42 with sigma of 0.02
 B1A-F6B \\sim B1A-F3B \\sim B1A-F4B \\sim B1A-F5B
 with sigma of 0.02
 F6B-F3B \\sim F3B-F4B \\sim F4B-F5B \\sim F5B-F6B \\sim F3B-F5B \\sim F6B-F4B
 with sigma of 0.04
 B1A-F6B \\sim B1B-F3A
 with sigma of 0.02
 B1A-F3B \\sim B1B-F6A
 with sigma of 0.02
 B1A-F4B \\sim B1B-F5A
 with sigma of 0.02
 B1A-F5B \\sim B1B-F4A
 with sigma of 0.02
 F6B-F3B \\sim F3A-F6A
 with sigma of 0.04
 F6B-F4B \\sim F3A-F5A
 with sigma of 0.04
 F6B-F5B \\sim F3A-F4A
 with sigma of 0.04
 F3B-F4B \\sim F6A-F5A
 with sigma of 0.04
 F3B-F5B \\sim F6A-F4A
 with sigma of 0.04
 F4B-F5B \\sim F5A-F4A
 with sigma of 0.04
3. Uiso/Uaniso restraints and constraints
F3B \\sim F4B \\sim F5B \\sim F6B \\sim B1A: within 2A with sigma of 0.04 and
sigma for terminal atoms of 0.08 within 2A
4. Rigid body (RIGU) restrains
 F3B, F4B, F5B, F6B, B1A
 with sigma for 1-2 distances of 0.004 and sigma for 1-3 distances of 0.004
 F3B, F6B, F4B, B1A, F5B
 with sigma for 1-2 distances of 0.004 and sigma for 1-3 distances of 0.004
 F4A, B1B, F6A, F5A
 with sigma for 1-2 distances of 0.004 and sigma for 1-3 distances of 0.004
5. Others
 Sof(F3A)=Sof(F4A)=Sof(F5A)=Sof(F6A)=Sof(B1B)=1-FVAR(1)
 Sof(F3B)=Sof(F4B)=Sof(F5B)=Sof(F6B)=Sof(B1A)=FVAR(1)
6.a Secondary CH2 refined with riding coordinates:
 C6(H6A,H6B), C12(H12A,H12B), C13(H13A,H13B), C14(H14A,H14B), C15(H15A,H15B),
 C16(H16A,H16B), C17(H17A,H17B), C18(H18A,H18B), C19(H19A,H19B), C25(H25A,H25B)
6.b Aromatic/amide H refined with riding coordinates:
 C1(H1), C2(H2), C3(H3), C4(H4), C7(H7), C8(H8), C9(H9), C10(H10), C21(H21),
 C22(H22), C23(H23), C24(H24), C27(H27), C28(H28), C29(H29), C30(H30)
6.c Idealised Me refined as rotating group:
 C32(H32A,H32B,H32C), C34(H34A,H34B,H34C)
;
_olex2_submission_special_instructions 'No special instructions were received'
_oxdiff_exptl_absorpt_empirical_details
;
Empirical correction (ABSPACK) includes:
- Absorption correction using spherical harmonics
- Frame scaling
- Detector area scaling
;

loop_
_space_group_symop_operation_xyz
'x, y, z'
'-x, -y, -z'

loop_
_atom_site_label
_atom_site_type_symbol
_atom_site_fract_x
_atom_site_fract_y
_atom_site_fract_z
_atom_site_U_iso_or_equiv
_atom_site_adp_type
_atom_site_occupancy
_atom_site_site_symmetry_order
_atom_site_calc_flag
_atom_site_refinement_flags_posn
_atom_site_refinement_flags_adp
_atom_site_refinement_flags_occupancy
_atom_site_disorder_assembly
_atom_site_disorder_group
Mn1 Mn 0.55597(2) 0.44138(2) 0.21768(2) 0.03743(7) Uani 1 1 d . . . . .
Mn2 Mn 0.77514(2) 0.64024(2) 0.21371(2) 0.03797(7) Uani 1 1 d . . . . .
F1 F 0.68660(7) 0.51490(7) 0.28536(5) 0.04319(17) Uani 1 1 d . . . . .
O1 O 0.46123(11) 0.59524(10) 0.14706(7) 0.0570(3) Uani 1 1 d . . . . .
O2 O 0.59894(10) 0.72547(10) 0.15402(7) 0.0546(3) Uani 1 1 d . . . . .
O3 O 0.70967(11) 0.38956(11) 0.12803(7) 0.0567(3) Uani 1 1 d . . . . .
O4 O 0.84835(11) 0.52220(10) 0.12206(7) 0.0537(2) Uani 1 1 d . . . . .
N1 N 0.43733(12) 0.32480(11) 0.15071(7) 0.0466(3) Uani 1 1 d . . . . .
N2 N 0.42450(10) 0.47465(10) 0.33355(7) 0.0389(2) Uani 1 1 d . . . . .
N3 N 0.56423(11) 0.25565(9) 0.30208(7) 0.0383(2) Uani 1 1 d . . . . .
N4 N 0.99809(11) 0.61778(12) 0.26539(8) 0.0482(3) Uani 1 1 d . . . . .
N5 N 0.76869(11) 0.75191(10) 0.32408(7) 0.0424(2) Uani 1 1 d . . . . .
N6 N 0.86727(12) 0.80012(12) 0.14781(8) 0.0494(3) Uani 1 1 d . . . . .
C1 C 0.34964(16) 0.36473(17) 0.08939(10) 0.0570(4) Uani 1 1 d . . . . .
H1 H 0.336620 0.445030 0.071255 0.068 Uiso 1 1 calc R U . . .
C2 C 0.27838(18) 0.2912(2) 0.05242(11) 0.0671(5) Uani 1 1 d . . . . .
H2 H 0.219518 0.320899 0.009335 0.080 Uiso 1 1 calc R U . . .
C3 C 0.2960(2) 0.1733(2) 0.08048(11) 0.0738(6) Uani 1 1 d . . . . .
H3 H 0.247387 0.122385 0.057395 0.089 Uiso 1 1 calc R U . . .
C4 C 0.3857(2) 0.13046(17) 0.14278(10) 0.0637(4) Uani 1 1 d . . . . .
H4 H 0.398845 0.050609 0.162287 0.076 Uiso 1 1 calc R U . . .
C5 C 0.45630(15) 0.20927(13) 0.17590(8) 0.0467(3) Uani 1 1 d . . . . .
C6 C 0.56060(16) 0.16725(13) 0.24142(9) 0.0497(3) Uani 1 1 d . . . . .
H6A H 0.542724 0.093491 0.271897 0.060 Uiso 1 1 calc R U . . .
H6B H 0.645305 0.152805 0.213105 0.060 Uiso 1 1 calc R U . . .
C7 C 0.38848(13) 0.58235(12) 0.35863(9) 0.0453(3) Uani 1 1 d . . . . .
H7 H 0.400370 0.647719 0.320944 0.054 Uiso 1 1 calc R U . . .
C8 C 0.33464(15) 0.60078(14) 0.43771(10) 0.0526(3) Uani 1 1 d . . . . .
H8 H 0.309678 0.677050 0.452771 0.063 Uiso 1 1 calc R U . . .
C9 C 0.31835(17) 0.50475(16) 0.49402(10) 0.0585(4) Uani 1 1 d . . . . .
H9 H 0.283437 0.514799 0.548228 0.070 Uiso 1 1 calc R U . . .
C10 C 0.35459(16) 0.39319(14) 0.46890(9) 0.0516(3) Uani 1 1 d . . . . .
H10 H 0.343685 0.326819 0.505821 0.062 Uiso 1 1 calc R U . . .
C11 C 0.40740(12) 0.38092(11) 0.38812(8) 0.0387(2) Uani 1 1 d . . . . .
C12 C 0.44353(14) 0.26205(12) 0.35521(9) 0.0445(3) Uani 1 1 d . . . . .
H12A H 0.455996 0.201781 0.403063 0.053 Uiso 1 1 calc R U . . .
H12B H 0.371927 0.245658 0.321794 0.053 Uiso 1 1 calc R U . . .
C13 C 0.68014(14) 0.22845(13) 0.35810(9) 0.0459(3) Uani 1 1 d . . . . .
H13A H 0.674858 0.153949 0.391971 0.055 Uiso 1 1 calc R U . . .
H13B H 0.675731 0.289068 0.397047 0.055 Uiso 1 1 calc R U . . .
C14 C 0.81065(16) 0.22036(18) 0.31306(11) 0.0631(4) Uani 1 1 d . . . . .
H14A H 0.811477 0.289193 0.272161 0.076 Uiso 1 1 calc R U . . .
H14B H 0.822336 0.151078 0.281760 0.076 Uiso 1 1 calc R U . . .
C15 C 0.92586(17) 0.21273(17) 0.37393(13) 0.0667(5) Uani 1 1 d . . . . .
H15A H 0.893657 0.242121 0.427226 0.080 Uiso 1 1 calc R U . . .
H15B H 0.963735 0.130673 0.386081 0.080 Uiso 1 1 calc R U . . .
C16 C 1.03125(16) 0.28343(16) 0.33680(14) 0.0662(4) Uani 1 1 d . . . . .
H16A H 1.050256 0.266361 0.278412 0.079 Uiso 1 1 calc R U . . .
H16B H 1.110940 0.260079 0.369132 0.079 Uiso 1 1 calc R U . . .
C17 C 0.98778(18) 0.41563(17) 0.33894(12) 0.0646(4) Uani 1 1 d . . . . .
H17A H 0.895270 0.432985 0.325857 0.078 Uiso 1 1 calc R U . . .
H17B H 0.998346 0.436041 0.396261 0.078 Uiso 1 1 calc R U . . .
C18 C 1.06193(14) 0.49217(15) 0.27785(11) 0.0562(4) Uani 1 1 d . . . . .
H18A H 1.149720 0.490026 0.299011 0.067 Uiso 1 1 calc R U . . .
H18B H 1.069703 0.459829 0.223185 0.067 Uiso 1 1 calc R U . . .
C19 C 1.00124(17) 0.67665(17) 0.34417(12) 0.0636(4) Uani 1 1 d . . . . .
H19A H 1.075465 0.720222 0.340452 0.076 Uiso 1 1 calc R U . . .
H19B H 1.015833 0.616320 0.391853 0.076 Uiso 1 1 calc R U . . .
C20 C 0.88043(14) 0.75973(12) 0.36266(8) 0.0454(3) Uani 1 1 d . . . . .
C21 C 0.88567(19) 0.83937(15) 0.42279(10) 0.0605(4) Uani 1 1 d . . . . .
H21 H 0.964890 0.845214 0.447636 0.073 Uiso 1 1 calc R U . . .
C22 C 0.7741(2) 0.90872(16) 0.44504(11) 0.0687(5) Uani 1 1 d . . . . .
H22 H 0.775905 0.961400 0.485892 0.082 Uiso 1 1 calc R U . . .
C23 C 0.6589(2) 0.89973(14) 0.40627(11) 0.0611(4) Uani 1 1 d . . . . .
H23 H 0.581338 0.945578 0.420958 0.073 Uiso 1 1 calc R U . . .
C24 C 0.65994(15) 0.82200(13) 0.34546(9) 0.0496(3) Uani 1 1 d . . . . .
H24 H 0.582240 0.817907 0.318129 0.059 Uiso 1 1 calc R U . . .
C25 C 1.06709(16) 0.67987(17) 0.19560(13) 0.0645(4) Uani 1 1 d . . . . .
H25A H 1.078840 0.632220 0.147865 0.077 Uiso 1 1 calc R U . . .
H25B H 1.153248 0.689400 0.214595 0.077 Uiso 1 1 calc R U . . .
C26 C 0.99385(15) 0.79903(15) 0.16661(11) 0.0548(4) Uani 1 1 d . . . . .
C27 C 1.05113(19) 0.90153(19) 0.15820(16) 0.0774(6) Uani 1 1 d . . . . .
H27 H 1.138589 0.899388 0.171962 0.093 Uiso 1 1 calc R U . . .
C28 C 0.9776(2) 1.0060(2) 0.12942(19) 0.0889(7) Uani 1 1 d . . . . .
H28 H 1.014772 1.075600 0.123863 0.107 Uiso 1 1 calc R U . . .
C29 C 0.8484(2) 1.00780(17) 0.10870(14) 0.0709(5) Uani 1 1 d . . . . .
H29 H 0.797422 1.077585 0.087767 0.085 Uiso 1 1 calc R U . . .
C30 C 0.79727(17) 0.90290(15) 0.12000(10) 0.0555(4) Uani 1 1 d . . . . .
H30 H 0.709483 0.903763 0.107615 0.067 Uiso 1 1 calc R U . . .
C31 C 0.49721(12) 0.69388(12) 0.12871(8) 0.0411(3) Uani 1 1 d . . . . .
C32 C 0.40983(16) 0.78238(15) 0.07058(12) 0.0610(4) Uani 1 1 d . . . . .
H32A H 0.388360 0.745603 0.021827 0.091 Uiso 1 1 calc R U . . .
H32B H 0.454790 0.848338 0.052238 0.091 Uiso 1 1 calc R U . . .
H32C H 0.330835 0.809389 0.100750 0.091 Uiso 1 1 calc R U . . .
C33 C 0.81138(13) 0.42925(13) 0.10286(8) 0.0435(3) Uani 1 1 d . . . . .
C34 C 0.9000(2) 0.3580(2) 0.04391(16) 0.0848(7) Uani 1 1 d . . . . .
H34A H 0.933837 0.410242 0.000110 0.127 Uiso 1 1 calc R U . . .
H34B H 0.851414 0.305659 0.018427 0.127 Uiso 1 1 calc R U . . .
H34C H 0.971390 0.312690 0.075571 0.127 Uiso 1 1 calc R U . . .
F3A F 0.3146(11) 0.8636(10) 0.2844(7) 0.110(3) Uani 0.518(6) 1 d D . P A 2
F3B F 0.3353(11) 0.8750(11) 0.2823(7) 0.098(2) Uani 0.482(6) 1 d D U P A 1
F4A F 0.1727(6) 1.0198(5) 0.2968(3) 0.163(3) Uani 0.518(6) 1 d D . P A 2
F4B F 0.3574(5) 0.8940(5) 0.4203(2) 0.130(2) Uani 0.482(6) 1 d D U P A 1
F5A F 0.3560(4) 1.0024(5) 0.3625(5) 0.146(3) Uani 0.518(6) 1 d D . P A 2
F5B F 0.1647(6) 0.9101(8) 0.3703(6) 0.170(4) Uani 0.482(6) 1 d D U P A 1
F6A F 0.2133(8) 0.8853(4) 0.4053(4) 0.143(3) Uani 0.518(6) 1 d D . P A 2
F6B F 0.2764(8) 1.0469(3) 0.3335(4) 0.140(3) Uani 0.482(6) 1 d D U P A 1
B1A B 0.2849(8) 0.9308(7) 0.3495(6) 0.0570(18) Uani 0.482(6) 1 d D U P A 1
B1B B 0.2618(8) 0.9445(7) 0.3379(6) 0.0608(18) Uani 0.518(6) 1 d D . P A 2

loop_
_atom_site_aniso_label
_atom_site_aniso_U_11
_atom_site_aniso_U_22
_atom_site_aniso_U_33
_atom_site_aniso_U_23
_atom_site_aniso_U_13
_atom_site_aniso_U_12
Mn1 0.03736(10) 0.04056(12) 0.03532(10) -0.00034(7) -0.00223(7) -0.01079(7)
Mn2 0.03727(10) 0.04331(12) 0.03534(10) -0.00545(7) -0.00362(7) -0.01077(7)
F1 0.0427(4) 0.0532(4) 0.0356(3) -0.0005(3) -0.0044(3) -0.0154(3)
O1 0.0574(6) 0.0529(6) 0.0603(6) 0.0134(5) -0.0180(5) -0.0160(5)
O2 0.0474(5) 0.0547(6) 0.0617(6) 0.0026(5) -0.0158(5) -0.0101(4)
O3 0.0525(6) 0.0728(7) 0.0506(6) -0.0180(5) 0.0102(4) -0.0218(5)
O4 0.0600(6) 0.0558(6) 0.0494(5) -0.0153(5) 0.0104(5) -0.0171(5)
N1 0.0463(6) 0.0532(7) 0.0425(6) -0.0038(5) -0.0066(5) -0.0137(5)
N2 0.0383(5) 0.0388(5) 0.0398(5) -0.0014(4) 0.0000(4) -0.0080(4)
N3 0.0445(5) 0.0345(5) 0.0366(5) -0.0044(4) -0.0033(4) -0.0061(4)
N4 0.0382(5) 0.0547(7) 0.0524(6) -0.0094(5) -0.0053(5) -0.0047(5)
N5 0.0473(6) 0.0428(6) 0.0380(5) -0.0051(4) -0.0046(4) -0.0081(4)
N6 0.0509(6) 0.0534(7) 0.0467(6) -0.0050(5) -0.0009(5) -0.0169(5)
C1 0.0531(8) 0.0726(11) 0.0464(7) 0.0019(7) -0.0099(6) -0.0161(7)
C2 0.0573(9) 0.1049(15) 0.0444(8) -0.0036(8) -0.0107(7) -0.0302(9)
C3 0.0824(12) 0.1033(16) 0.0494(8) -0.0129(9) -0.0075(8) -0.0543(12)
C4 0.0855(12) 0.0682(11) 0.0465(8) -0.0124(7) -0.0025(8) -0.0369(9)
C5 0.0540(7) 0.0526(8) 0.0375(6) -0.0091(5) 0.0005(5) -0.0180(6)
C6 0.0607(8) 0.0407(7) 0.0489(7) -0.0122(6) -0.0071(6) -0.0044(6)
C7 0.0440(6) 0.0404(7) 0.0511(7) -0.0029(5) -0.0022(5) -0.0053(5)
C8 0.0511(7) 0.0504(8) 0.0563(8) -0.0162(6) -0.0016(6) 0.0003(6)
C9 0.0616(9) 0.0683(10) 0.0452(7) -0.0133(7) 0.0096(6) -0.0038(7)
C10 0.0596(8) 0.0531(8) 0.0411(7) 0.0014(6) 0.0071(6) -0.0102(6)
C11 0.0375(5) 0.0412(6) 0.0381(6) -0.0016(5) -0.0008(4) -0.0091(5)
C12 0.0526(7) 0.0385(7) 0.0435(6) -0.0013(5) 0.0034(5) -0.0137(5)
C13 0.0547(7) 0.0406(7) 0.0415(6) -0.0023(5) -0.0109(5) -0.0033(5)
C14 0.0513(8) 0.0797(12) 0.0554(9) -0.0023(8) -0.0098(7) -0.0009(8)
C15 0.0544(9) 0.0695(11) 0.0711(11) 0.0122(8) -0.0189(8) -0.0014(8)
C16 0.0465(8) 0.0636(10) 0.0829(12) 0.0034(9) -0.0121(8) 0.0058(7)
C17 0.0554(9) 0.0667(10) 0.0670(10) 0.0001(8) -0.0025(8) 0.0035(8)
C18 0.0383(7) 0.0599(9) 0.0690(10) -0.0085(7) -0.0059(6) 0.0011(6)
C19 0.0547(9) 0.0717(11) 0.0665(10) -0.0219(8) -0.0251(8) -0.0015(8)
C20 0.0561(8) 0.0445(7) 0.0372(6) -0.0021(5) -0.0104(5) -0.0120(6)
C21 0.0819(11) 0.0542(9) 0.0492(8) -0.0090(7) -0.0201(8) -0.0160(8)
C22 0.1078(15) 0.0499(9) 0.0510(8) -0.0165(7) -0.0060(9) -0.0107(9)
C23 0.0814(11) 0.0425(8) 0.0572(9) -0.0077(6) 0.0078(8) -0.0007(7)
C24 0.0545(8) 0.0447(7) 0.0485(7) -0.0029(6) 0.0003(6) -0.0053(6)
C25 0.0413(7) 0.0694(11) 0.0831(12) -0.0048(9) 0.0073(7) -0.0120(7)
C26 0.0466(7) 0.0609(9) 0.0597(9) -0.0082(7) 0.0079(6) -0.0175(6)
C27 0.0541(9) 0.0759(13) 0.1076(16) -0.0114(11) 0.0098(10) -0.0280(9)
C28 0.0801(14) 0.0584(12) 0.133(2) -0.0064(12) 0.0190(13) -0.0321(10)
C29 0.0769(12) 0.0553(10) 0.0793(12) 0.0016(9) 0.0107(10) -0.0133(9)
C30 0.0607(9) 0.0574(9) 0.0493(8) 0.0011(6) -0.0025(6) -0.0153(7)
C31 0.0380(6) 0.0457(7) 0.0382(6) 0.0008(5) -0.0030(5) -0.0037(5)
C32 0.0472(8) 0.0587(9) 0.0718(10) 0.0153(8) -0.0136(7) -0.0022(7)
C33 0.0458(6) 0.0485(7) 0.0363(6) -0.0061(5) 0.0029(5) -0.0059(5)
C34 0.0839(13) 0.0761(13) 0.1043(16) -0.0452(12) 0.0473(12) -0.0285(10)
F3A 0.149(7) 0.071(3) 0.106(5) -0.042(3) -0.025(4) 0.024(4)
F3B 0.093(3) 0.101(5) 0.091(4) -0.026(3) 0.020(3) 0.023(3)
F4A 0.167(4) 0.127(4) 0.173(4) -0.051(3) -0.039(4) 0.081(3)
F4B 0.118(3) 0.175(5) 0.087(2) -0.022(3) -0.014(2) 0.019(3)
F5A 0.094(3) 0.125(5) 0.248(7) -0.094(5) 0.035(3) -0.066(3)
F5B 0.090(3) 0.227(8) 0.217(8) -0.051(6) 0.061(4) -0.093(4)
F6A 0.233(8) 0.081(2) 0.124(4) -0.009(2) 0.069(4) -0.068(4)
F6B 0.227(7) 0.0395(16) 0.153(5) -0.0077(19) 0.079(5) -0.029(3)
B1A 0.047(3) 0.045(3) 0.081(4) -0.011(2) 0.005(2) -0.010(2)
B1B 0.053(3) 0.049(3) 0.083(4) -0.021(2) 0.006(2) -0.008(2)

loop_
_atom_type_symbol
_atom_type_description
_atom_type_scat_dispersion_real
_atom_type_scat_dispersion_imag
_atom_type_scat_source
C C 0.0033 0.0016 'International Tables Vol C Tables 4.2.6.8 and 6.1.1.4'
H H 0.0000 0.0000 'International Tables Vol C Tables 4.2.6.8 and 6.1.1.4'
B B 0.0013 0.0007 'International Tables Vol C Tables 4.2.6.8 and 6.1.1.4'
F F 0.0171 0.0103 'International Tables Vol C Tables 4.2.6.8 and 6.1.1.4'
Mn Mn 0.3368 0.7283 'International Tables Vol C Tables 4.2.6.8 and 6.1.1.4'
N N 0.0061 0.0033 'International Tables Vol C Tables 4.2.6.8 and 6.1.1.4'
O O 0.0106 0.0060 'International Tables Vol C Tables 4.2.6.8 and 6.1.1.4'

loop_
_geom_angle_atom_site_label_1
_geom_angle_atom_site_label_2
_geom_angle_atom_site_label_3
_geom_angle
_geom_angle_site_symmetry_1
_geom_angle_site_symmetry_3
_geom_angle_publ_flag
F1 Mn1 O1 100.11(4) . . ?
F1 Mn1 O3 89.92(4) . . ?
F1 Mn1 N1 168.45(4) . . ?
F1 Mn1 N2 82.82(3) . . ?
F1 Mn1 N3 98.49(3) . . ?
O1 Mn1 O3 99.30(5) . . ?
O1 Mn1 N1 91.03(4) . . ?
O1 Mn1 N2 91.87(4) . . ?
O1 Mn1 N3 154.74(4) . . ?
O3 Mn1 N1 85.21(4) . . ?
O3 Mn1 N2 167.61(4) . . ?
O3 Mn1 N3 97.66(4) . . ?
N1 Mn1 N3 71.87(4) . . ?
N2 Mn1 N1 100.01(4) . . ?
N2 Mn1 N3 73.65(4) . . ?
F1 Mn2 O2 94.70(4) . . ?
F1 Mn2 O4 93.04(4) . . ?
F1 Mn2 N4 105.64(4) . . ?
F1 Mn2 N5 91.58(4) . . ?
F1 Mn2 N6 171.77(4) . . ?
O2 Mn2 N4 157.97(4) . . ?
O2 Mn2 N5 97.69(4) . . ?
O2 Mn2 N6 84.68(4) . . ?
O4 Mn2 O2 100.63(5) . . ?
O4 Mn2 N4 86.90(4) . . ?
O4 Mn2 N5 160.67(4) . . ?
O4 Mn2 N6 95.15(4) . . ?
N5 Mn2 N4 73.78(4) . . ?
N5 Mn2 N6 80.39(4) . . ?
N6 Mn2 N4 73.98(5) . . ?
Mn2 F1 Mn1 113.33(3) . . ?
C31 O1 Mn1 130.52(9) . . ?
C31 O2 Mn2 136.17(10) . . ?
C33 O3 Mn1 134.20(10) . . ?
C33 O4 Mn2 131.43(9) . . ?
C1 N1 Mn1 124.68(11) . . ?
C5 N1 Mn1 116.89(9) . . ?
C5 N1 C1 118.42(13) . . ?
C7 N2 Mn1 122.85(9) . . ?
C7 N2 C11 118.29(11) . . ?
C11 N2 Mn1 117.21(8) . . ?
C6 N3 Mn1 105.77(8) . . ?
C6 N3 C12 109.09(11) . . ?
C6 N3 C13 112.63(11) . . ?
C12 N3 Mn1 106.74(8) . . ?
C12 N3 C13 109.26(10) . . ?
C13 N3 Mn1 113.11(8) . . ?
C18 N4 Mn2 113.55(9) . . ?
C19 N4 Mn2 110.22(9) . . ?
C19 N4 C18 111.17(13) . . ?
C25 N4 Mn2 102.79(9) . . ?
C25 N4 C18 108.54(12) . . ?
C25 N4 C19 110.23(14) . . ?
C20 N5 Mn2 118.92(9) . . ?
C20 N5 C24 118.40(12) . . ?
C24 N5 Mn2 122.15(9) . . ?
C26 N6 Mn2 114.03(11) . . ?
C30 N6 Mn2 123.56(11) . . ?
C30 N6 C26 118.37(14) . . ?
N1 C1 H1 118.8 . . ?
N1 C1 C2 122.46(17) . . ?
C2 C1 H1 118.8 . . ?
C1 C2 H2 120.7 . . ?
C3 C2 C1 118.57(16) . . ?
C3 C2 H2 120.7 . . ?
C2 C3 H3 120.0 . . ?
C2 C3 C4 119.95(16) . . ?
C4 C3 H3 120.0 . . ?
C3 C4 H4 120.8 . . ?
C3 C4 C5 118.38(18) . . ?
C5 C4 H4 120.8 . . ?
N1 C5 C4 122.18(15) . . ?
N1 C5 C6 116.71(12) . . ?
C4 C5 C6 121.09(15) . . ?
N3 C6 C5 110.70(11) . . ?
N3 C6 H6A 109.5 . . ?
N3 C6 H6B 109.5 . . ?
C5 C6 H6A 109.5 . . ?
C5 C6 H6B 109.5 . . ?
H6A C6 H6B 108.1 . . ?
N2 C7 H7 118.6 . . ?
N2 C7 C8 122.89(14) . . ?
C8 C7 H7 118.6 . . ?
C7 C8 H8 120.6 . . ?
C9 C8 C7 118.87(14) . . ?
C9 C8 H8 120.6 . . ?
C8 C9 H9 120.6 . . ?
C8 C9 C10 118.86(14) . . ?
C10 C9 H9 120.6 . . ?
C9 C10 H10 120.4 . . ?
C9 C10 C11 119.30(14) . . ?
C11 C10 H10 120.4 . . ?
N2 C11 C10 121.79(12) . . ?
N2 C11 C12 116.09(11) . . ?
C10 C11 C12 122.07(12) . . ?
N3 C12 C11 112.34(11) . . ?
N3 C12 H12A 109.1 . . ?
N3 C12 H12B 109.1 . . ?
C11 C12 H12A 109.1 . . ?
C11 C12 H12B 109.1 . . ?
H12A C12 H12B 107.9 . . ?
N3 C13 H13A 108.4 . . ?
N3 C13 H13B 108.4 . . ?
N3 C13 C14 115.46(12) . . ?
H13A C13 H13B 107.5 . . ?
C14 C13 H13A 108.4 . . ?
C14 C13 H13B 108.4 . . ?
C13 C14 H14A 109.0 . . ?
C13 C14 H14B 109.0 . . ?
C13 C14 C15 113.05(15) . . ?
H14A C14 H14B 107.8 . . ?
C15 C14 H14A 109.0 . . ?
C15 C14 H14B 109.0 . . ?
C14 C15 H15A 109.2 . . ?
C14 C15 H15B 109.2 . . ?
H15A C15 H15B 107.9 . . ?
C16 C15 C14 112.04(15) . . ?
C16 C15 H15A 109.2 . . ?
C16 C15 H15B 109.2 . . ?
C15 C16 H16A 109.4 . . ?
C15 C16 H16B 109.4 . . ?
C15 C16 C17 111.09(15) . . ?
H16A C16 H16B 108.0 . . ?
C17 C16 H16A 109.4 . . ?
C17 C16 H16B 109.4 . . ?
C16 C17 H17A 108.7 . . ?
C16 C17 H17B 108.7 . . ?
H17A C17 H17B 107.6 . . ?
C18 C17 C16 114.15(15) . . ?
C18 C17 H17A 108.7 . . ?
C18 C17 H17B 108.7 . . ?
N4 C18 C17 113.22(13) . . ?
N4 C18 H18A 108.9 . . ?
N4 C18 H18B 108.9 . . ?
C17 C18 H18A 108.9 . . ?
C17 C18 H18B 108.9 . . ?
H18A C18 H18B 107.7 . . ?
N4 C19 H19A 108.4 . . ?
N4 C19 H19B 108.4 . . ?
N4 C19 C20 115.35(12) . . ?
H19A C19 H19B 107.5 . . ?
C20 C19 H19A 108.4 . . ?
C20 C19 H19B 108.4 . . ?
N5 C20 C19 119.35(12) . . ?
N5 C20 C21 121.49(15) . . ?
C21 C20 C19 119.09(14) . . ?
C20 C21 H21 120.2 . . ?
C22 C21 C20 119.57(16) . . ?
C22 C21 H21 120.2 . . ?
C21 C22 H22 120.5 . . ?
C21 C22 C23 118.99(15) . . ?
C23 C22 H22 120.5 . . ?
C22 C23 H23 120.5 . . ?
C22 C23 C24 119.05(16) . . ?
C24 C23 H23 120.5 . . ?
N5 C24 C23 122.45(15) . . ?
N5 C24 H24 118.8 . . ?
C23 C24 H24 118.8 . . ?
N4 C25 H25A 109.2 . . ?
N4 C25 H25B 109.2 . . ?
N4 C25 C26 112.20(13) . . ?
H25A C25 H25B 107.9 . . ?
C26 C25 H25A 109.2 . . ?
C26 C25 H25B 109.2 . . ?
N6 C26 C25 115.34(14) . . ?
N6 C26 C27 121.43(17) . . ?
C27 C26 C25 123.22(16) . . ?
C26 C27 H27 120.4 . . ?
C28 C27 C26 119.27(19) . . ?
C28 C27 H27 120.4 . . ?
C27 C28 H28 120.1 . . ?
C27 C28 C29 119.76(18) . . ?
C29 C28 H28 120.1 . . ?
C28 C29 H29 121.1 . . ?
C30 C29 C28 117.84(19) . . ?
C30 C29 H29 121.1 . . ?
N6 C30 C29 123.31(17) . . ?
N6 C30 H30 118.3 . . ?
C29 C30 H30 118.3 . . ?
O1 C31 C32 116.98(12) . . ?
O2 C31 O1 125.61(12) . . ?
O2 C31 C32 117.41(13) . . ?
C31 C32 H32A 109.5 . . ?
C31 C32 H32B 109.5 . . ?
C31 C32 H32C 109.5 . . ?
H32A C32 H32B 109.5 . . ?
H32A C32 H32C 109.5 . . ?
H32B C32 H32C 109.5 . . ?
O3 C33 O4 126.63(13) . . ?
O3 C33 C34 116.84(14) . . ?
O4 C33 C34 116.53(13) . . ?
C33 C34 H34A 109.5 . . ?
C33 C34 H34B 109.5 . . ?
C33 C34 H34C 109.5 . . ?
H34A C34 H34B 109.5 . . ?
H34A C34 H34C 109.5 . . ?
H34B C34 H34C 109.5 . . ?
F3B B1A F4B 111.0(9) . . ?
F5B B1A F3B 113.0(9) . . ?
F5B B1A F4B 105.6(7) . . ?
F5B B1A F6B 105.5(8) . . ?
F6B B1A F3B 111.5(8) . . ?
F6B B1A F4B 109.9(7) . . ?
F4A B1B F3A 108.6(8) . . ?
F4A B1B F5A 109.1(7) . . ?
F4A B1B F6A 112.8(7) . . ?
F5A B1B F3A 109.3(8) . . ?
F6A B1B F3A 107.3(8) . . ?
F6A B1B F5A 109.7(7) . . ?

loop_
_geom_bond_atom_site_label_1
_geom_bond_atom_site_label_2
_geom_bond_distance
_geom_bond_site_symmetry_2
_geom_bond_publ_flag
Mn1 F1 2.0637(7) . ?
Mn1 O1 2.1199(10) . ?
Mn1 O3 2.1536(11) . ?
Mn1 N1 2.2883(12) . ?
Mn1 N2 2.2753(11) . ?
Mn1 N3 2.3910(11) . ?
Mn2 F1 2.0429(8) . ?
Mn2 O2 2.1334(10) . ?
Mn2 O4 2.1312(10) . ?
Mn2 N4 2.4314(12) . ?
Mn2 N5 2.2593(11) . ?
Mn2 N6 2.3271(13) . ?
O1 C31 1.2466(18) . ?
O2 C31 1.2465(16) . ?
O3 C33 1.2417(17) . ?
O4 C33 1.2515(18) . ?
N1 C1 1.3441(19) . ?
N1 C5 1.335(2) . ?
N2 C7 1.3362(17) . ?
N2 C11 1.3383(16) . ?
N3 C6 1.4693(17) . ?
N3 C12 1.4776(17) . ?
N3 C13 1.4852(17) . ?
N4 C18 1.495(2) . ?
N4 C19 1.477(2) . ?
N4 C25 1.473(2) . ?
N5 C20 1.3368(17) . ?
N5 C24 1.3397(18) . ?
N6 C26 1.3447(19) . ?
N6 C30 1.334(2) . ?
C1 H1 0.9300 . ?
C1 C2 1.377(2) . ?
C2 H2 0.9300 . ?
C2 C3 1.370(3) . ?
C3 H3 0.9300 . ?
C3 C4 1.374(3) . ?
C4 H4 0.9300 . ?
C4 C5 1.389(2) . ?
C5 C6 1.508(2) . ?
C6 H6A 0.9700 . ?
C6 H6B 0.9700 . ?
C7 H7 0.9300 . ?
C7 C8 1.375(2) . ?
C8 H8 0.9300 . ?
C8 C9 1.372(2) . ?
C9 H9 0.9300 . ?
C9 C10 1.377(2) . ?
C10 H10 0.9300 . ?
C10 C11 1.3839(18) . ?
C11 C12 1.5038(19) . ?
C12 H12A 0.9700 . ?
C12 H12B 0.9700 . ?
C13 H13A 0.9700 . ?
C13 H13B 0.9700 . ?
C13 C14 1.499(2) . ?
C14 H14A 0.9700 . ?
C14 H14B 0.9700 . ?
C14 C15 1.536(2) . ?
C15 H15A 0.9700 . ?
C15 H15B 0.9700 . ?
C15 C16 1.518(3) . ?
C16 H16A 0.9700 . ?
C16 H16B 0.9700 . ?
C16 C17 1.525(3) . ?
C17 H17A 0.9700 . ?
C17 H17B 0.9700 . ?
C17 C18 1.505(3) . ?
C18 H18A 0.9700 . ?
C18 H18B 0.9700 . ?
C19 H19A 0.9700 . ?
C19 H19B 0.9700 . ?
C19 C20 1.498(2) . ?
C20 C21 1.390(2) . ?
C21 H21 0.9300 . ?
C21 C22 1.361(3) . ?
C22 H22 0.9300 . ?
C22 C23 1.373(3) . ?
C23 H23 0.9300 . ?
C23 C24 1.374(2) . ?
C24 H24 0.9300 . ?
C25 H25A 0.9700 . ?
C25 H25B 0.9700 . ?
C25 C26 1.501(3) . ?
C26 C27 1.384(2) . ?
C27 H27 0.9300 . ?
C27 C28 1.368(3) . ?
C28 H28 0.9300 . ?
C28 C29 1.378(3) . ?
C29 H29 0.9300 . ?
C29 C30 1.377(2) . ?
C30 H30 0.9300 . ?
C31 C32 1.5116(19) . ?
C32 H32A 0.9600 . ?
C32 H32B 0.9600 . ?
C32 H32C 0.9600 . ?
C33 C34 1.504(2) . ?
C34 H34A 0.9600 . ?
C34 H34B 0.9600 . ?
C34 H34C 0.9600 . ?
F3A B1B 1.363(8) . ?
F3B B1A 1.348(9) . ?
F4A B1B 1.308(8) . ?
F4B B1A 1.360(8) . ?
F5A B1B 1.340(9) . ?
F5B B1A 1.321(8) . ?
F6A B1B 1.328(9) . ?
F6B B1A 1.323(8) . ?

loop_
_geom_torsion_atom_site_label_1
_geom_torsion_atom_site_label_2
_geom_torsion_atom_site_label_3
_geom_torsion_atom_site_label_4
_geom_torsion
_geom_torsion_site_symmetry_1
_geom_torsion_site_symmetry_2
_geom_torsion_site_symmetry_3
_geom_torsion_site_symmetry_4
_geom_torsion_publ_flag
Mn1 O1 C31 O2 -4.7(2) . . . . ?
Mn1 O1 C31 C32 175.15(11) . . . . ?
Mn1 O3 C33 O4 -4.9(2) . . . . ?
Mn1 O3 C33 C34 174.47(15) . . . . ?
Mn1 N1 C1 C2 -178.43(13) . . . . ?
Mn1 N1 C5 C4 177.01(12) . . . . ?
Mn1 N1 C5 C6 -4.09(16) . . . . ?
Mn1 N2 C7 C8 -165.02(11) . . . . ?
Mn1 N2 C11 C10 165.42(11) . . . . ?
Mn1 N2 C11 C12 -17.09(14) . . . . ?
Mn1 N3 C6 C5 -45.67(13) . . . . ?
Mn1 N3 C12 C11 -39.42(12) . . . . ?
Mn1 N3 C13 C14 -60.65(15) . . . . ?
Mn2 O2 C31 O1 14.1(2) . . . . ?
Mn2 O2 C31 C32 -165.71(12) . . . . ?
Mn2 O4 C33 O3 8.7(2) . . . . ?
Mn2 O4 C33 C34 -170.66(14) . . . . ?
Mn2 N4 C18 C17 -58.02(16) . . . . ?
Mn2 N4 C19 C20 -14.50(19) . . . . ?
Mn2 N4 C25 C26 47.80(16) . . . . ?
Mn2 N5 C20 C19 -12.23(18) . . . . ?
Mn2 N5 C20 C21 170.99(12) . . . . ?
Mn2 N5 C24 C23 -172.68(12) . . . . ?
Mn2 N6 C26 C25 23.09(18) . . . . ?
Mn2 N6 C26 C27 -157.78(15) . . . . ?
Mn2 N6 C30 C29 156.74(15) . . . . ?
N1 C1 C2 C3 1.2(3) . . . . ?
N1 C5 C6 N3 35.58(18) . . . . ?
N2 C7 C8 C9 0.8(2) . . . . ?
N2 C11 C12 N3 39.77(16) . . . . ?
N3 C13 C14 C15 170.43(14) . . . . ?
N4 C19 C20 N5 18.4(2) . . . . ?
N4 C19 C20 C21 -164.72(15) . . . . ?
N4 C25 C26 N6 -51.5(2) . . . . ?
N4 C25 C26 C27 129.41(19) . . . . ?
N5 C20 C21 C22 2.0(2) . . . . ?
N6 C26 C27 C28 -0.6(3) . . . . ?
C1 N1 C5 C4 -2.1(2) . . . . ?
C1 N1 C5 C6 176.83(14) . . . . ?
C1 C2 C3 C4 -1.6(3) . . . . ?
C2 C3 C4 C5 0.2(3) . . . . ?
C3 C4 C5 N1 1.7(3) . . . . ?
C3 C4 C5 C6 -177.14(16) . . . . ?
C4 C5 C6 N3 -145.51(14) . . . . ?
C5 N1 C1 C2 0.6(2) . . . . ?
C6 N3 C12 C11 -153.28(11) . . . . ?
C6 N3 C13 C14 59.22(17) . . . . ?
C7 N2 C11 C10 -0.32(19) . . . . ?
C7 N2 C11 C12 177.17(12) . . . . ?
C7 C8 C9 C10 -1.0(2) . . . . ?
C8 C9 C10 C11 0.6(3) . . . . ?
C9 C10 C11 N2 0.1(2) . . . . ?
C9 C10 C11 C12 -177.26(14) . . . . ?
C10 C11 C12 N3 -142.74(13) . . . . ?
C11 N2 C7 C8 -0.1(2) . . . . ?
C12 N3 C6 C5 68.82(15) . . . . ?
C12 N3 C13 C14 -179.38(13) . . . . ?
C13 N3 C6 C5 -169.69(12) . . . . ?
C13 N3 C12 C11 83.21(13) . . . . ?
C13 C14 C15 C16 -141.22(17) . . . . ?
C14 C15 C16 C17 74.2(2) . . . . ?
C15 C16 C17 C18 -159.75(16) . . . . ?
C16 C17 C18 N4 166.08(14) . . . . ?
C18 N4 C19 C20 -141.32(15) . . . . ?
C18 N4 C25 C26 168.35(14) . . . . ?
C19 N4 C18 C17 66.95(18) . . . . ?
C19 N4 C25 C26 -69.67(17) . . . . ?
C19 C20 C21 C22 -174.79(17) . . . . ?
C20 N5 C24 C23 -1.1(2) . . . . ?
C20 C21 C22 C23 -1.1(3) . . . . ?
C21 C22 C23 C24 -0.7(3) . . . . ?
C22 C23 C24 N5 1.9(3) . . . . ?
C24 N5 C20 C19 175.89(15) . . . . ?
C24 N5 C20 C21 -0.9(2) . . . . ?
C25 N4 C18 C17 -171.65(14) . . . . ?
C25 N4 C19 C20 98.28(18) . . . . ?
C25 C26 C27 C28 178.5(2) . . . . ?
C26 N6 C30 C29 0.7(3) . . . . ?
C26 C27 C28 C29 -0.4(4) . . . . ?
C27 C28 C29 C30 1.5(4) . . . . ?
C28 C29 C30 N6 -1.7(3) . . . . ?
C30 N6 C26 C25 -178.67(15) . . . . ?
C30 N6 C26 C27 0.5(3) . . . . ?
